data_7718517
loop_
_publ_author_name
'Ghosh, Riya'
'Mazumdar, Rakesh'
'Samanta, Bapan'
'Saha, Shankhadeep'
'Mondal, Biplab'

_publ_section_title
;
 Reaction of a non-heme iron-nitrosyl with dioxygen: decomposition of the
 ligand through NOD-like activity.
;
_journal_issue 19
_journal_name_full 'Dalton transactions (Cambridge, England : 2003)'
_journal_page_first 7793
_journal_page_last 7800
_journal_paper_doi 10.1039/d5dt00009b
_journal_volume 54
_journal_year 2025
_chemical_formula_sum 'C20 H30 Cl2 Fe N9 O9'
_chemical_formula_weight 667.28
_space_group_crystal_system monoclinic
_space_group_IT_number 14
_space_group_name_Hall '-P 2yn'
_space_group_name_H-M_alt 'P 1 21/n 1'
_atom_sites_solution_hydrogens geom
_audit_creation_method SHELXL-2016/6
_audit_update_record
;
2022-05-03 deposited with the CCDC.	2025-04-07 downloaded from the CCDC.
;
_cell_angle_alpha 90
_cell_angle_beta 91.422(4)
_cell_angle_gamma 90
_cell_formula_units_Z 4
_cell_length_a 10.4501(6)
_cell_length_b 19.7521(12)
_cell_length_c 15.8247(9)
_cell_measurement_reflns_used 5371
_cell_measurement_temperature 101(2)
_cell_measurement_theta_max 18.33
_cell_measurement_theta_min 2.31
_cell_volume 3265.4(3)
_computing_structure_refinement 'SHELXL-2016/6 (Sheldrick, 2016)'
_diffrn_ambient_temperature 101(2)
_diffrn_measured_fraction_theta_full 1.000
_diffrn_measured_fraction_theta_max 1.000
_diffrn_measurement_device_type 'Bruker APEX-II CCD'
_diffrn_measurement_method '\f and \w scans'
_diffrn_radiation_type MoK\a
_diffrn_radiation_wavelength 0.71073
_diffrn_reflns_av_R_equivalents 0.0940
_diffrn_reflns_av_unetI/netI 0.0461
_diffrn_reflns_Laue_measured_fraction_full 1.000
_diffrn_reflns_Laue_measured_fraction_max 1.000
_diffrn_reflns_limit_h_max 12
_diffrn_reflns_limit_h_min -12
_diffrn_reflns_limit_k_max 23
_diffrn_reflns_limit_k_min -23
_diffrn_reflns_limit_l_max 18
_diffrn_reflns_limit_l_min -18
_diffrn_reflns_number 85411
_diffrn_reflns_point_group_measured_fraction_full 1.000
_diffrn_reflns_point_group_measured_fraction_max 1.000
_diffrn_reflns_theta_full 24.999
_diffrn_reflns_theta_max 24.999
_diffrn_reflns_theta_min 1.649
_exptl_absorpt_coefficient_mu 0.682
_exptl_absorpt_correction_type none
_exptl_crystal_colour green
_exptl_crystal_density_diffrn 1.357
_exptl_crystal_description block
_exptl_crystal_F_000 1380
_exptl_crystal_size_max 0.16
_exptl_crystal_size_mid 0.15
_exptl_crystal_size_min 0.12
_platon_squeeze_details
;
;
_refine_diff_density_max 0.975
_refine_diff_density_min -0.534
_refine_diff_density_rms 0.071
_refine_ls_extinction_method none
_refine_ls_goodness_of_fit_ref 1.024
_refine_ls_hydrogen_treatment constr
_refine_ls_matrix_type full
_refine_ls_number_parameters 377
_refine_ls_number_reflns 5764
_refine_ls_number_restraints 0
_refine_ls_restrained_S_all 1.024
_refine_ls_R_factor_all 0.1158
_refine_ls_R_factor_gt 0.0770
_refine_ls_shift/su_max 0.000
_refine_ls_shift/su_mean 0.000
_refine_ls_structure_factor_coef Fsqd
_refine_ls_weighting_details 'w=1/[\s^2^(Fo^2^)+(0.1000P)^2^+5.0000P] where P=(Fo^2^+2Fc^2^)/3'
_refine_ls_weighting_scheme calc
_refine_ls_wR_factor_gt 0.1948
_refine_ls_wR_factor_ref 0.2159
_reflns_Friedel_coverage 0.000
_reflns_number_gt 3822
_reflns_number_total 5764
_reflns_threshold_expression 'I > 2\s(I)'
_cod_data_source_file d5dt00009b2.cif
_cod_data_source_block FeTPZNO
_cod_depositor_comments 'Adding full bibliography for 7718514--7718517.cif.'
_cod_original_sg_symbol_H-M 'P 21/n'
_cod_database_code 7718517
_shelx_shelxl_version_number 2016/6
_shelx_space_group_comment
;
The symmetry employed for this shelxl refinement is uniquely defined
by the following loop, which should always be used as a source of
symmetry information in preference to the above space-group names.
They are only intended as comments.
;

loop_
_space_group_symop_operation_xyz
'x, y, z'
'-x+1/2, y+1/2, -z+1/2'
'-x, -y, -z'
'x-1/2, -y-1/2, z-1/2'

loop_
_atom_site_label
_atom_site_type_symbol
_atom_site_fract_x
_atom_site_fract_y
_atom_site_fract_z
_atom_site_U_iso_or_equiv
_atom_site_adp_type
_atom_site_occupancy
_atom_site_site_symmetry_order
_atom_site_calc_flag
_atom_site_refinement_flags_posn
_atom_site_refinement_flags_adp
_atom_site_refinement_flags_occupancy
_atom_site_disorder_assembly
_atom_site_disorder_group
Fe1 Fe 0.74101(7) 0.12383(4) 0.67883(5) 0.0555(3) Uani 1 1 d . . . . .
N5 N 0.7848(4) 0.1323(2) 0.8087(3) 0.0601(12) Uani 1 1 d . . . . .
N4 N 0.8731(4) 0.1799(2) 0.8310(3) 0.0603(11) Uani 1 1 d . . . . .
N1 N 0.7696(4) 0.1533(2) 0.5531(3) 0.0562(11) Uani 1 1 d . . . . .
N2 N 0.8502(4) 0.2062(2) 0.5431(3) 0.0579(11) Uani 1 1 d . . . . .
N6 N 0.6477(5) 0.2640(3) 0.6907(3) 0.0689(13) Uani 1 1 d . . . . .
N7 N 0.6029(4) 0.1998(3) 0.6903(3) 0.0687(13) Uani 1 1 d . . . . .
C17 C 0.4731(6) 0.2030(5) 0.6878(3) 0.088(2) Uani 1 1 d . . . . .
C16 C 0.4402(9) 0.2704(6) 0.6879(4) 0.114(3) Uani 1 1 d . . . . .
H16 H 0.355186 0.287512 0.687038 0.136 Uiso 1 1 calc R U . . .
C15 C 0.5500(9) 0.3092(5) 0.6894(4) 0.099(3) Uani 1 1 d . . . . .
C18 C 0.3900(6) 0.1426(5) 0.6861(5) 0.117(3) Uani 1 1 d . . . . .
H18A H 0.357789 0.134758 0.628213 0.176 Uiso 1 1 calc R U . . .
H18B H 0.317764 0.149789 0.723353 0.176 Uiso 1 1 calc R U . . .
H18C H 0.439305 0.103103 0.705509 0.176 Uiso 1 1 calc R U . . .
C4 C 0.8581(6) 0.2249(3) 0.4604(4) 0.0667(15) Uani 1 1 d . . . . .
C2 C 0.7196(5) 0.1392(3) 0.4761(4) 0.0597(14) Uani 1 1 d . . . . .
C7 C 0.9499(5) 0.2089(3) 0.7648(3) 0.0626(14) Uani 1 1 d . . . . .
H7A H 1.018578 0.177060 0.749340 0.075 Uiso 1 1 calc R U . . .
H7B H 0.989905 0.251665 0.784646 0.075 Uiso 1 1 calc R U . . .
C3 C 0.7738(6) 0.1827(3) 0.4175(4) 0.0707(16) Uani 1 1 d . . . . .
H3 H 0.755791 0.183198 0.358363 0.085 Uiso 1 1 calc R U . . .
C6 C 0.9373(5) 0.2254(3) 0.6126(3) 0.0605(14) Uani 1 1 d . . . . .
H6A H 0.969894 0.271882 0.603974 0.073 Uiso 1 1 calc R U . . .
H6B H 1.011103 0.193999 0.615920 0.073 Uiso 1 1 calc R U . . .
C5 C 0.9438(7) 0.2788(3) 0.4302(4) 0.087(2) Uani 1 1 d . . . . .
H5A H 0.928132 0.320632 0.461507 0.131 Uiso 1 1 calc R U . . .
H5B H 0.927051 0.286577 0.369731 0.131 Uiso 1 1 calc R U . . .
H5C H 1.033146 0.264874 0.439201 0.131 Uiso 1 1 calc R U . . .
C13 C 0.7805(6) 0.2804(3) 0.7049(5) 0.0820(18) Uani 1 1 d . . . . .
H13A H 0.793421 0.296695 0.763623 0.098 Uiso 1 1 calc R U . . .
H13B H 0.804613 0.317419 0.666288 0.098 Uiso 1 1 calc R U . . .
C1 C 0.6227(6) 0.0856(4) 0.4630(4) 0.0783(18) Uani 1 1 d . . . . .
H1A H 0.655972 0.042725 0.485624 0.117 Uiso 1 1 calc R U . . .
H1B H 0.603326 0.080645 0.402427 0.117 Uiso 1 1 calc R U . . .
H1C H 0.544511 0.097882 0.492329 0.117 Uiso 1 1 calc R U . . .
C11 C 0.7334(6) 0.1121(3) 0.8814(4) 0.0661(15) Uani 1 1 d . . . . .
C9 C 0.8821(6) 0.1893(3) 0.9149(3) 0.0675(15) Uani 1 1 d . . . . .
C10 C 0.7930(6) 0.1469(3) 0.9487(4) 0.0753(17) Uani 1 1 d . . . . .
H10 H 0.775056 0.142042 1.006991 0.090 Uiso 1 1 calc R U . . .
C8 C 0.9707(7) 0.2395(4) 0.9550(4) 0.094(2) Uani 1 1 d . . . . .
H8A H 1.059397 0.225146 0.947284 0.141 Uiso 1 1 calc R U . . .
H8B H 0.953882 0.242546 1.015578 0.141 Uiso 1 1 calc R U . . .
H8C H 0.957131 0.283932 0.928718 0.141 Uiso 1 1 calc R U . . .
C12 C 0.6312(7) 0.0607(4) 0.8836(4) 0.094(2) Uani 1 1 d . . . . .
H12A H 0.558501 0.075342 0.847862 0.142 Uiso 1 1 calc R U . . .
H12B H 0.603346 0.055002 0.941903 0.142 Uiso 1 1 calc R U . . .
H12C H 0.663837 0.017456 0.862669 0.142 Uiso 1 1 calc R U . . .
N3 N 0.8639(4) 0.2219(2) 0.6911(3) 0.0569(11) Uani 1 1 d . . . . .
N9 N 0.9219(5) 0.0681(3) 0.6698(3) 0.0685(13) Uani 1 1 d . . . . .
C19 C 1.0072(6) 0.0353(3) 0.6573(4) 0.0677(15) Uani 1 1 d . . . . .
C20 C 1.1178(7) -0.0066(4) 0.6423(5) 0.101(2) Uani 1 1 d . . . . .
H20A H 1.175328 0.017118 0.604299 0.151 Uiso 1 1 calc R U . . .
H20B H 1.090168 -0.049354 0.616416 0.151 Uiso 1 1 calc R U . . .
H20C H 1.162872 -0.015785 0.696142 0.151 Uiso 1 1 calc R U . . .
N8 N 0.6513(5) 0.0503(3) 0.6702(3) 0.0847(17) Uani 1 1 d . . . . .
O1 O 0.6022(7) -0.0006(4) 0.6642(4) 0.167(3) Uani 1 1 d . . . . .
C14 C 0.5756(12) 0.3844(5) 0.6890(7) 0.164(5) Uani 1 1 d . . . . .
H14A H 0.631683 0.396196 0.737355 0.246 Uiso 1 1 calc R U . . .
H14B H 0.494502 0.408952 0.693011 0.246 Uiso 1 1 calc R U . . .
H14C H 0.617259 0.396860 0.636442 0.246 Uiso 1 1 calc R U . . .
Cl1 Cl 0.81023(16) 0.87494(9) 0.54355(11) 0.0820(5) Uani 1 1 d . . . . .
O2 O 0.7085(7) 0.9165(5) 0.5200(5) 0.189(4) Uani 1 1 d . . . . .
O3 O 0.8177(8) 0.8247(5) 0.4793(5) 0.192(4) Uani 1 1 d . . . . .
O5 O 0.8058(13) 0.8440(6) 0.6162(5) 0.252(5) Uani 1 1 d . . . . .
O4 O 0.9230(9) 0.9055(7) 0.5277(8) 0.259(6) Uani 1 1 d . . . . .
O7 O 0.3836(8) 0.9620(4) 0.7816(5) 0.180(3) Uani 1 1 d . . . . .
O9 O 0.4818(9) 0.9013(3) 0.8878(5) 0.188(4) Uani 1 1 d . . . . .
O8 O 0.4175(14) 0.8504(6) 0.7698(7) 0.312(9) Uani 1 1 d . . . . .
Cl2 Cl 0.40432(17) 0.89974(9) 0.81883(9) 0.0742(5) Uani 1 1 d . . . . .
O6 O 0.2925(14) 0.8883(10) 0.8467(9) 0.360(10) Uani 1 1 d . . . . .

loop_
_atom_site_aniso_label
_atom_site_aniso_U_11
_atom_site_aniso_U_22
_atom_site_aniso_U_33
_atom_site_aniso_U_23
_atom_site_aniso_U_13
_atom_site_aniso_U_12
Fe1 0.0500(4) 0.0627(5) 0.0544(5) -0.0106(4) 0.0100(3) -0.0094(4)
N5 0.065(3) 0.064(3) 0.052(3) -0.007(2) 0.017(2) -0.015(2)
N4 0.066(3) 0.067(3) 0.048(2) -0.006(2) 0.010(2) -0.021(2)
N1 0.051(2) 0.065(3) 0.052(2) -0.006(2) 0.005(2) -0.002(2)
N2 0.060(3) 0.063(3) 0.051(2) -0.003(2) 0.005(2) -0.003(2)
N6 0.080(4) 0.080(4) 0.047(3) -0.007(2) 0.004(2) 0.024(3)
N7 0.051(3) 0.096(4) 0.059(3) -0.012(3) 0.003(2) 0.010(3)
C17 0.068(4) 0.159(8) 0.038(3) -0.007(4) 0.004(3) 0.032(5)
C16 0.090(6) 0.187(10) 0.064(4) -0.002(5) -0.004(4) 0.064(7)
C15 0.120(7) 0.112(7) 0.064(4) 0.003(4) 0.000(4) 0.058(6)
C18 0.046(4) 0.198(9) 0.108(6) -0.013(6) 0.005(4) -0.018(5)
C4 0.069(4) 0.077(4) 0.055(3) 0.002(3) 0.005(3) 0.013(3)
C2 0.055(3) 0.063(4) 0.062(3) -0.015(3) -0.003(3) 0.014(3)
C7 0.064(3) 0.077(4) 0.047(3) -0.003(3) 0.000(2) -0.020(3)
C3 0.066(4) 0.089(4) 0.057(3) -0.002(3) -0.007(3) 0.018(3)
C6 0.063(3) 0.069(4) 0.049(3) 0.002(3) 0.005(2) -0.013(3)
C5 0.109(5) 0.088(5) 0.065(4) 0.016(3) 0.008(4) -0.013(4)
C13 0.087(5) 0.065(4) 0.095(5) -0.013(3) 0.009(4) 0.015(3)
C1 0.064(4) 0.099(5) 0.072(4) -0.021(3) -0.002(3) -0.009(3)
C11 0.069(4) 0.068(4) 0.063(3) -0.005(3) 0.016(3) -0.015(3)
C9 0.078(4) 0.077(4) 0.048(3) -0.009(3) 0.005(3) -0.009(3)
C10 0.088(4) 0.087(4) 0.052(3) 0.002(3) 0.018(3) -0.024(4)
C8 0.105(5) 0.112(6) 0.066(4) -0.018(4) 0.009(4) -0.039(5)
C12 0.104(5) 0.102(5) 0.078(4) -0.007(4) 0.024(4) -0.045(4)
N3 0.062(3) 0.060(3) 0.049(2) -0.005(2) 0.008(2) -0.005(2)
N9 0.066(3) 0.066(3) 0.074(3) -0.004(2) 0.013(2) 0.007(3)
C19 0.071(4) 0.071(4) 0.062(3) 0.001(3) 0.002(3) -0.002(3)
C20 0.080(5) 0.107(6) 0.116(6) 0.000(5) 0.009(4) 0.032(4)
N8 0.082(4) 0.091(4) 0.083(4) -0.031(3) 0.026(3) -0.037(3)
O1 0.198(7) 0.155(6) 0.152(6) -0.069(5) 0.084(5) -0.117(6)
C14 0.222(12) 0.117(8) 0.152(9) 0.001(6) -0.014(8) 0.096(8)
Cl1 0.0740(10) 0.0910(12) 0.0812(11) 0.0056(9) 0.0036(8) 0.0016(9)
O2 0.149(6) 0.237(9) 0.183(7) 0.008(6) 0.022(5) 0.108(6)
O3 0.202(8) 0.236(9) 0.138(6) -0.048(6) -0.006(5) 0.090(7)
O5 0.414(16) 0.252(10) 0.092(5) 0.064(6) 0.073(7) 0.023(11)
O4 0.130(7) 0.317(13) 0.328(15) 0.125(12) -0.026(8) -0.062(8)
O7 0.217(8) 0.146(6) 0.177(7) 0.052(5) -0.013(6) 0.049(6)
O9 0.274(10) 0.111(5) 0.173(7) -0.015(4) -0.136(7) 0.006(6)
O8 0.436(17) 0.276(11) 0.215(10) -0.156(9) -0.187(11) 0.258(12)
Cl2 0.0871(11) 0.0756(10) 0.0601(9) 0.0051(7) 0.0055(8) -0.0104(9)
O6 0.285(14) 0.53(3) 0.270(14) 0.008(14) 0.085(12) -0.262(17)

loop_
_atom_type_symbol
_atom_type_description
_atom_type_scat_dispersion_real
_atom_type_scat_dispersion_imag
_atom_type_scat_source
C C 0.0033 0.0016 'International Tables Vol C Tables 4.2.6.8 and 6.1.1.4'
H H 0.0000 0.0000 'International Tables Vol C Tables 4.2.6.8 and 6.1.1.4'
N N 0.0061 0.0033 'International Tables Vol C Tables 4.2.6.8 and 6.1.1.4'
O O 0.0106 0.0060 'International Tables Vol C Tables 4.2.6.8 and 6.1.1.4'
Fe Fe 0.3463 0.8444 'International Tables Vol C Tables 4.2.6.8 and 6.1.1.4'
Cl Cl 0.1484 0.1585 'International Tables Vol C Tables 4.2.6.8 and 6.1.1.4'

loop_
_geom_angle_atom_site_label_1
_geom_angle_atom_site_label_2
_geom_angle_atom_site_label_3
_geom_angle
_geom_angle_site_symmetry_1
_geom_angle_site_symmetry_3
_geom_angle_publ_flag
N8 Fe1 N7 103.6(2) . . ?
N8 Fe1 N5 104.4(2) . . ?
N7 Fe1 N5 89.56(18) . . ?
N8 Fe1 N1 104.3(2) . . ?
N7 Fe1 N1 89.89(18) . . ?
N5 Fe1 N1 150.60(17) . . ?
N8 Fe1 N9 92.3(2) . . ?
N7 Fe1 N9 164.1(2) . . ?
N5 Fe1 N9 86.36(18) . . ?
N1 Fe1 N9 86.22(17) . . ?
N8 Fe1 N3 179.3(2) . . ?
N7 Fe1 N3 77.10(19) . . ?
N5 Fe1 N3 75.30(15) . . ?
N1 Fe1 N3 75.94(16) . . ?
N9 Fe1 N3 87.04(17) . . ?
C11 N5 N4 105.5(4) . . ?
C11 N5 Fe1 137.1(4) . . ?
N4 N5 Fe1 116.0(3) . . ?
C9 N4 N5 112.5(4) . . ?
C9 N4 C7 129.2(5) . . ?
N5 N4 C7 118.1(4) . . ?
C2 N1 N2 106.4(4) . . ?
C2 N1 Fe1 137.7(4) . . ?
N2 N1 Fe1 115.4(3) . . ?
N1 N2 C4 112.0(4) . . ?
N1 N2 C6 119.3(4) . . ?
C4 N2 C6 126.9(5) . . ?
N7 N6 C15 110.9(6) . . ?
N7 N6 C13 123.0(5) . . ?
C15 N6 C13 125.3(7) . . ?
N6 N7 C17 107.6(6) . . ?
N6 N7 Fe1 115.7(3) . . ?
C17 N7 Fe1 136.2(6) . . ?
N7 C17 C16 107.2(8) . . ?
N7 C17 C18 123.4(8) . . ?
C16 C17 C18 129.5(8) . . ?
C17 C16 C15 109.3(7) . . ?
N6 C15 C16 105.0(8) . . ?
N6 C15 C14 121.0(9) . . ?
C16 C15 C14 134.0(9) . . ?
N2 C4 C3 104.8(5) . . ?
N2 C4 C5 123.8(5) . . ?
C3 C4 C5 131.4(6) . . ?
N1 C2 C3 108.6(5) . . ?
N1 C2 C1 121.7(5) . . ?
C3 C2 C1 129.6(5) . . ?
N4 C7 N3 107.6(4) . . ?
C4 C3 C2 108.1(5) . . ?
N2 C6 N3 107.1(4) . . ?
N6 C13 N3 112.0(5) . . ?
N5 C11 C10 109.0(5) . . ?
N5 C11 C12 122.1(5) . . ?
C10 C11 C12 128.9(5) . . ?
N4 C9 C10 105.7(5) . . ?
N4 C9 C8 122.8(5) . . ?
C10 C9 C8 131.4(5) . . ?
C9 C10 C11 107.2(5) . . ?
C13 N3 C6 114.3(5) . . ?
C13 N3 C7 111.8(5) . . ?
C6 N3 C7 110.7(4) . . ?
C13 N3 Fe1 109.8(3) . . ?
C6 N3 Fe1 105.4(3) . . ?
C7 N3 Fe1 104.1(3) . . ?
C19 N9 Fe1 171.4(5) . . ?
N9 C19 C20 179.2(7) . . ?
O1 N8 Fe1 174.2(7) . . ?
O5 Cl1 O4 115.0(8) . . ?
O5 Cl1 O2 118.1(7) . . ?
O4 Cl1 O2 110.6(6) . . ?
O5 Cl1 O3 107.9(6) . . ?
O4 Cl1 O3 96.6(7) . . ?
O2 Cl1 O3 106.0(5) . . ?
O8 Cl2 O6 101.0(10) . . ?
O8 Cl2 O9 116.6(5) . . ?
O6 Cl2 O9 105.1(8) . . ?
O8 Cl2 O7 116.5(7) . . ?
O6 Cl2 O7 99.8(10) . . ?
O9 Cl2 O7 114.3(5) . . ?

loop_
_geom_bond_atom_site_label_1
_geom_bond_atom_site_label_2
_geom_bond_distance
_geom_bond_site_symmetry_2
_geom_bond_publ_flag
Fe1 N8 1.733(6) . ?
Fe1 N7 2.093(5) . ?
Fe1 N5 2.101(4) . ?
Fe1 N1 2.101(4) . ?
Fe1 N9 2.194(5) . ?
Fe1 N3 2.330(4) . ?
N5 C11 1.342(7) . ?
N5 N4 1.358(6) . ?
N4 C9 1.342(7) . ?
N4 C7 1.452(6) . ?
N1 C2 1.344(6) . ?
N1 N2 1.353(6) . ?
N2 C4 1.364(7) . ?
N2 C6 1.461(6) . ?
N6 N7 1.353(7) . ?
N6 C15 1.356(8) . ?
N6 C13 1.437(8) . ?
N7 C17 1.357(8) . ?
C17 C16 1.375(12) . ?
C17 C18 1.475(11) . ?
C16 C15 1.381(12) . ?
C15 C14 1.509(13) . ?
C4 C3 1.378(8) . ?
C4 C5 1.479(8) . ?
C2 C3 1.395(8) . ?
C2 C1 1.476(8) . ?
C7 N3 1.478(6) . ?
C6 N3 1.477(6) . ?
C13 N3 1.466(7) . ?
C11 C10 1.402(8) . ?
C11 C12 1.475(8) . ?
C9 C10 1.371(8) . ?
C9 C8 1.489(8) . ?
N9 C19 1.125(7) . ?
C19 C20 1.444(9) . ?
N8 O1 1.131(7) . ?
Cl1 O5 1.304(7) . ?
Cl1 O4 1.352(9) . ?
Cl1 O2 1.387(7) . ?
Cl1 O3 1.424(8) . ?
O7 Cl2 1.378(7) . ?
O9 Cl2 1.343(6) . ?
O8 Cl2 1.255(7) . ?
Cl2 O6 1.279(11) . ?

loop_
_platon_squeeze_void_nr
_platon_squeeze_void_average_x
_platon_squeeze_void_average_y
_platon_squeeze_void_average_z
_platon_squeeze_void_volume
_platon_squeeze_void_count_electrons
_platon_squeeze_void_content
1 0.000 0.000 0.000 205 55 ' '
2 0.500 0.500 0.500 205 55 ' '
